data_2220563
loop_
_publ_author_name
'Sun, Xiaoxia'
'Hu, Yu'
'Fan, Congbin'
'Xiao, Weihong'

_publ_section_title
;
 1,2-Di-<i>tert</i>-butylethane-1,2-diyl
 bis(<i>tert</i>-butanesulfinamide)
;
_journal_coeditor_code JH2069
_journal_issue 1
_journal_name_full 'Acta Crystallographica Section E'
_journal_page_first o172
_journal_paper_doi 10.1107/S1600536808042360
_journal_volume 65
_journal_year 2009
_chemical_formula_iupac 'C18 H40 N2 O2 S2'
_chemical_formula_moiety 'C18 H40 N2 O2 S2'
_chemical_formula_sum 'C18 H40 N2 O2 S2'
_chemical_formula_weight 380.64
_chemical_melting_point 408
_chemical_name_common
;
N,N'-Di-(tert-butylsulfinyl)-1,2-di-tert-butylethane-1,2-diamine
;
_chemical_name_systematic
;
1,2-di-tert-butylethane-1,2-diyl bis(tert-butanesulfinamide)
;
_space_group_IT_number 14
_symmetry_cell_setting monoclinic
_symmetry_space_group_name_Hall '-P 2ybc'
_symmetry_space_group_name_H-M 'P 1 21/c 1'
_atom_sites_solution_hydrogens geom
_atom_sites_solution_primary direct
_atom_sites_solution_secondary difmap
_audit_creation_method SHELXL-97
_cell_angle_alpha 90.00
_cell_angle_beta 92.069(8)
_cell_angle_gamma 90.00
_cell_formula_units_Z 4
_cell_length_a 13.053(2)
_cell_length_b 9.5780(10)
_cell_length_c 18.279(2)
_cell_measurement_reflns_used 31
_cell_measurement_temperature 287(2)
_cell_measurement_theta_max 12.87
_cell_measurement_theta_min 2.65
_cell_volume 2283.8(5)
_computing_cell_refinement 'XSCANS (Siemens, 1994)'
_computing_data_collection 'XSCANS (Siemens, 1994)'
_computing_data_reduction 'SHELXTL (Sheldrick, 2008)'
_computing_molecular_graphics 'SHELXTL (Sheldrick, 2008)'
_computing_publication_material 'SHELXTL (Sheldrick, 2008)'
_computing_structure_refinement 'SHELXL97 (Sheldrick, 2008)'
_computing_structure_solution 'SHELXS97 (Sheldrick, 2008)'
_diffrn_ambient_temperature 287(2)
_diffrn_measured_fraction_theta_full 1.000
_diffrn_measured_fraction_theta_max 1.000
_diffrn_measurement_device_type 'Bruker P4'
_diffrn_measurement_method \w
_diffrn_radiation_monochromator graphite
_diffrn_radiation_source 'normal-focus sealed tube'
_diffrn_radiation_type MoK\a
_diffrn_radiation_wavelength 0.71073
_diffrn_reflns_av_R_equivalents 0.0137
_diffrn_reflns_av_sigmaI/netI 0.0343
_diffrn_reflns_limit_h_max 15
_diffrn_reflns_limit_h_min 0
_diffrn_reflns_limit_k_max 11
_diffrn_reflns_limit_k_min 0
_diffrn_reflns_limit_l_max 22
_diffrn_reflns_limit_l_min -22
_diffrn_reflns_number 4904
_diffrn_reflns_theta_full 25.50
_diffrn_reflns_theta_max 25.50
_diffrn_reflns_theta_min 1.56
_diffrn_standards_decay_% 4.57
_diffrn_standards_interval_count 97
_diffrn_standards_number 3
_exptl_absorpt_coefficient_mu 0.245
_exptl_absorpt_correction_type none
_exptl_crystal_colour colorless
_exptl_crystal_density_diffrn 1.107
_exptl_crystal_density_method 'not measured'
_exptl_crystal_description block
_exptl_crystal_F_000 840
_exptl_crystal_size_max 0.50
_exptl_crystal_size_mid 0.44
_exptl_crystal_size_min 0.38
_refine_diff_density_max 0.197
_refine_diff_density_min -0.148
_refine_ls_extinction_coef 0.0048(6)
_refine_ls_extinction_expression Fc^*^=kFc[1+0.001xFc^2^\l^3^/sin(2\q)]^-1/4^
_refine_ls_extinction_method 'SHELXL97 (Sheldrick, 2008)'
_refine_ls_goodness_of_fit_ref 1.002
_refine_ls_hydrogen_treatment mixed
_refine_ls_matrix_type full
_refine_ls_number_parameters 238
_refine_ls_number_reflns 4242
_refine_ls_number_restraints 2
_refine_ls_restrained_S_all 1.003
_refine_ls_R_factor_all 0.0546
_refine_ls_R_factor_gt 0.0360
_refine_ls_shift/su_max 0.000
_refine_ls_shift/su_mean 0.000
_refine_ls_structure_factor_coef Fsqd
_refine_ls_weighting_details 'calc w=1/[\s^2^(Fo^2^)+(0.051P)^2^] where P=(Fo^2^+2Fc^2^)/3'
_refine_ls_weighting_scheme calc
_refine_ls_wR_factor_gt 0.0916
_refine_ls_wR_factor_ref 0.0960
_reflns_number_gt 3039
_reflns_number_total 4242
_reflns_threshold_expression I>2\s(I)
_cod_data_source_file jh2069.cif
_cod_data_source_block I
_cod_depositor_comments
;
The following automatic conversions were performed:
'_symmetry_cell_setting' value 'Monoclinic' changed to 'monoclinic'
according to '/home/saulius/struct/CIF-dictionaries/cif_core.dic'
dictionary named 'cif_core.dic' version 2.4.1 from 2010-06-29.

Automatic conversion script
Id: cif_fix_enum 1527 2010-12-29 10:47:43Z saulius 

The following automatic conversions were performed:

'_symmetry_cell_setting' value 'Monoclinic' changed to 'monoclinic'
according to /home/saulius/struct/CIF-dictionaries/cif_core.dic
dictionary named 'cif_core.dic' version 2.4.1 from 2010-06-29.

Automatic conversion script
Id: cif_fix_values 1715 2011-07-08 13:25:40Z adriana 
;
_cod_original_cell_volume 2283.6(6)
_cod_original_sg_symbol_H-M 'P 21/c'
_cod_database_code 2220563
_cod_database_fobs_code 2220563

loop_
_symmetry_equiv_pos_as_xyz
'x, y, z'
'-x, y+1/2, -z+1/2'
'-x, -y, -z'
'x, -y-1/2, z-1/2'

loop_
_atom_site_type_symbol
_atom_site_label
_atom_site_fract_x
_atom_site_fract_y
_atom_site_fract_z
_atom_site_U_iso_or_equiv
_atom_site_adp_type
_atom_site_calc_flag
_atom_site_refinement_flags
_atom_site_occupancy
_atom_site_disorder_assembly
_atom_site_disorder_group
S S1 0.09320(4) 0.81382(5) 0.57024(2) 0.04452(15) Uani d . 1 . .
S S2 0.41067(4) 0.71457(5) 0.64172(2) 0.04755(16) Uani d . 1 . .
O O1 0.16644(10) 0.92962(13) 0.55761(8) 0.0603(4) Uani d . 1 . .
O O2 0.33913(10) 0.72124(15) 0.70341(7) 0.0616(4) Uani d . 1 . .
N N1 0.15338(11) 0.67388(15) 0.60287(8) 0.0393(4) Uani d D 1 . .
N N2 0.34913(11) 0.73713(16) 0.56192(8) 0.0405(4) Uani d D 1 . .
C C1 0.02627(15) 0.8664(2) 0.65301(11) 0.0514(5) Uani d . 1 . .
C C2 -0.0445(2) 0.7494(3) 0.67459(14) 0.0861(8) Uani d . 1 . .
H H2A -0.0045 0.6715 0.6923 0.103 Uiso calc R 1 . .
H H2B -0.0860 0.7211 0.6328 0.103 Uiso calc R 1 . .
H H2C -0.0879 0.7814 0.7124 0.103 Uiso calc R 1 . .
C C3 0.10290(18) 0.9028(3) 0.71364(14) 0.0936(9) Uani d . 1 . .
H H3A 0.0677 0.9410 0.7543 0.112 Uiso calc R 1 . .
H H3B 0.1505 0.9704 0.6962 0.112 Uiso calc R 1 . .
H H3C 0.1393 0.8202 0.7290 0.112 Uiso calc R 1 . .
C C4 -0.03526(19) 0.9938(3) 0.62925(14) 0.0865(8) Uani d . 1 . .
H H4A -0.0817 0.9692 0.5894 0.104 Uiso calc R 1 . .
H H4B 0.0104 1.0656 0.6137 0.104 Uiso calc R 1 . .
H H4C -0.0735 1.0272 0.6696 0.104 Uiso calc R 1 . .
C C5 0.19507(13) 0.57327(17) 0.55054(9) 0.0385(4) Uani d . 1 . .
H H5 0.1489 0.5749 0.5071 0.046 Uiso calc R 1 . .
C C6 0.18631(14) 0.42373(18) 0.58457(11) 0.0472(5) Uani d . 1 . .
C C7 0.24761(17) 0.4111(2) 0.65644(12) 0.0705(7) Uani d . 1 . .
H H7A 0.2234 0.4786 0.6906 0.085 Uiso calc R 1 . .
H H7B 0.3188 0.4278 0.6482 0.085 Uiso calc R 1 . .
H H7C 0.2394 0.3189 0.6760 0.085 Uiso calc R 1 . .
C C8 0.22317(19) 0.3096(2) 0.53305(13) 0.0726(7) Uani d . 1 . .
H H8A 0.2131 0.2197 0.5549 0.087 Uiso calc R 1 . .
H H8B 0.2947 0.3228 0.5246 0.087 Uiso calc R 1 . .
H H8C 0.1848 0.3147 0.4873 0.087 Uiso calc R 1 . .
C C9 0.07334(16) 0.3948(2) 0.59808(14) 0.0714(7) Uani d . 1 . .
H H9A 0.0663 0.3023 0.6175 0.086 Uiso calc R 1 . .
H H9B 0.0342 0.4024 0.5528 0.086 Uiso calc R 1 . .
H H9C 0.0487 0.4615 0.6325 0.086 Uiso calc R 1 . .
C C10 0.30488(13) 0.61437(18) 0.52394(9) 0.0402(4) Uani d . 1 . .
H H10 0.3503 0.5354 0.5357 0.048 Uiso calc R 1 . .
C C11 0.31135(15) 0.6413(2) 0.43952(10) 0.0489(5) Uani d . 1 . .
C C12 0.24953(17) 0.7680(2) 0.41434(11) 0.0632(6) Uani d . 1 . .
H H12A 0.2723 0.8486 0.4416 0.076 Uiso calc R 1 . .
H H12B 0.1782 0.7520 0.4223 0.076 Uiso calc R 1 . .
H H12C 0.2590 0.7836 0.3632 0.076 Uiso calc R 1 . .
C C13 0.27289(18) 0.5154(2) 0.39419(11) 0.0713(7) Uani d . 1 . .
H H13A 0.2012 0.5013 0.4018 0.086 Uiso calc R 1 . .
H H13B 0.3104 0.4335 0.4092 0.086 Uiso calc R 1 . .
H H13C 0.2830 0.5328 0.3432 0.086 Uiso calc R 1 . .
C C14 0.42397(16) 0.6639(3) 0.42250(12) 0.0779(7) Uani d . 1 . .
H H14A 0.4304 0.6734 0.3706 0.093 Uiso calc R 1 . .
H H14B 0.4637 0.5854 0.4397 0.093 Uiso calc R 1 . .
H H14C 0.4486 0.7472 0.4465 0.093 Uiso calc R 1 . .
C C15 0.48154(15) 0.8818(2) 0.64613(11) 0.0545(5) Uani d . 1 . .
C C16 0.55540(17) 0.8832(3) 0.58439(13) 0.0728(7) Uani d . 1 . .
H H16A 0.5176 0.8878 0.5384 0.087 Uiso calc R 1 . .
H H16B 0.5960 0.7996 0.5862 0.087 Uiso calc R 1 . .
H H16C 0.5995 0.9631 0.5894 0.087 Uiso calc R 1 . .
C C17 0.40897(18) 1.0040(3) 0.64227(15) 0.0878(8) Uani d . 1 . .
H H17A 0.3597 0.9949 0.6797 0.105 Uiso calc R 1 . .
H H17B 0.3741 1.0058 0.5951 0.105 Uiso calc R 1 . .
H H17C 0.4468 1.0891 0.6495 0.105 Uiso calc R 1 . .
C C18 0.5409(2) 0.8768(3) 0.71924(13) 0.1062(11) Uani d . 1 . .
H H18A 0.5844 0.9573 0.7239 0.127 Uiso calc R 1 . .
H H18B 0.5820 0.7937 0.7217 0.127 Uiso calc R 1 . .
H H18C 0.4936 0.8763 0.7583 0.127 Uiso calc R 1 . .
H H1N 0.1955(11) 0.6939(18) 0.6378(7) 0.043(5) Uiso d D 1 . .
H H2N 0.3093(11) 0.8056(13) 0.5610(9) 0.033(5) Uiso d D 1 . .

loop_
_atom_site_aniso_label
_atom_site_aniso_U_11
_atom_site_aniso_U_22
_atom_site_aniso_U_33
_atom_site_aniso_U_12
_atom_site_aniso_U_13
_atom_site_aniso_U_23
S1 0.0499(3) 0.0374(3) 0.0460(3) 0.0041(2) -0.0009(2) 0.0020(2)
S2 0.0482(3) 0.0541(3) 0.0397(3) -0.0101(2) -0.0082(2) 0.0056(2)
O1 0.0687(9) 0.0382(7) 0.0747(10) -0.0024(7) 0.0123(8) 0.0111(7)
O2 0.0649(9) 0.0805(11) 0.0394(7) -0.0208(8) 0.0021(7) 0.0050(7)
N1 0.0438(9) 0.0358(8) 0.0381(8) -0.0001(7) -0.0038(7) -0.0001(7)
N2 0.0413(9) 0.0408(9) 0.0388(8) -0.0031(8) -0.0056(7) 0.0021(7)
C1 0.0544(12) 0.0454(11) 0.0546(12) 0.0060(10) 0.0054(10) -0.0059(9)
C2 0.0939(19) 0.0742(17) 0.0929(19) -0.0062(15) 0.0417(16) -0.0054(14)
C3 0.0804(17) 0.129(2) 0.0717(16) 0.0147(17) -0.0007(14) -0.0493(16)
C4 0.0941(19) 0.0639(16) 0.103(2) 0.0295(14) 0.0211(16) -0.0018(14)
C5 0.0426(10) 0.0341(9) 0.0383(10) -0.0013(8) -0.0069(8) -0.0015(8)
C6 0.0508(12) 0.0336(10) 0.0567(12) -0.0027(9) -0.0049(9) 0.0040(9)
C7 0.0887(17) 0.0508(13) 0.0705(15) -0.0072(12) -0.0157(13) 0.0220(11)
C8 0.0924(17) 0.0372(12) 0.0882(17) 0.0029(12) 0.0042(14) -0.0030(11)
C9 0.0670(15) 0.0466(13) 0.1006(19) -0.0140(11) 0.0048(13) 0.0095(12)
C10 0.0447(10) 0.0361(10) 0.0392(10) 0.0025(8) -0.0043(8) -0.0023(8)
C11 0.0544(12) 0.0545(12) 0.0379(10) -0.0011(10) 0.0016(9) -0.0047(9)
C12 0.0832(16) 0.0652(14) 0.0410(11) -0.0007(13) 0.0000(11) 0.0088(10)
C13 0.0964(18) 0.0711(15) 0.0459(12) -0.0033(14) -0.0028(12) -0.0128(11)
C14 0.0707(16) 0.111(2) 0.0532(13) -0.0070(15) 0.0197(12) -0.0089(14)
C15 0.0534(12) 0.0618(13) 0.0478(11) -0.0208(11) -0.0056(10) -0.0025(10)
C16 0.0651(14) 0.0745(16) 0.0795(16) -0.0209(13) 0.0103(13) 0.0034(13)
C17 0.0820(18) 0.0604(16) 0.122(2) -0.0179(14) 0.0155(16) -0.0283(15)
C18 0.117(2) 0.137(3) 0.0618(15) -0.069(2) -0.0343(15) 0.0106(16)

loop_
_atom_type_symbol
_atom_type_description
_atom_type_scat_dispersion_real
_atom_type_scat_dispersion_imag
_atom_type_scat_source
C C 0.0033 0.0016 'International Tables Vol C Tables 4.2.6.8 and 6.1.1.4'
H H 0.0000 0.0000 'International Tables Vol C Tables 4.2.6.8 and 6.1.1.4'
N N 0.0061 0.0033 'International Tables Vol C Tables 4.2.6.8 and 6.1.1.4'
O O 0.0106 0.0060 'International Tables Vol C Tables 4.2.6.8 and 6.1.1.4'
S S 0.1246 0.1234 'International Tables Vol C Tables 4.2.6.8 and 6.1.1.4'

loop_
_geom_angle_atom_site_label_1
_geom_angle_atom_site_label_2
_geom_angle_atom_site_label_3
_geom_angle_site_symmetry_1
_geom_angle_site_symmetry_3
_geom_angle
_geom_angle_publ_flag
O1 S1 N1 . . 111.14(8) ?
O1 S1 C1 . . 104.49(9) ?
N1 S1 C1 . . 99.10(8) ?
O2 S2 N2 . . 111.34(8) ?
O2 S2 C15 . . 104.82(9) ?
N2 S2 C15 . . 98.71(8) ?
C5 N1 S1 . . 118.48(11) ?
C5 N1 H1N . . 113.0(12) ?
S1 N1 H1N . . 112.0(12) ?
C10 N2 S2 . . 118.77(12) ?
C10 N2 H2N . . 112.5(12) ?
S2 N2 H2N . . 113.7(12) ?
C3 C1 C2 . . 112.0(2) ?
C3 C1 C4 . . 110.80(19) ?
C2 C1 C4 . . 110.38(18) ?
C3 C1 S1 . . 110.19(15) ?
C2 C1 S1 . . 108.89(14) ?
C4 C1 S1 . . 104.26(14) ?
C1 C2 H2A . . 109.5 ?
C1 C2 H2B . . 109.5 ?
H2A C2 H2B . . 109.5 ?
C1 C2 H2C . . 109.5 ?
H2A C2 H2C . . 109.5 ?
H2B C2 H2C . . 109.5 ?
C1 C3 H3A . . 109.5 ?
C1 C3 H3B . . 109.5 ?
H3A C3 H3B . . 109.5 ?
C1 C3 H3C . . 109.5 ?
H3A C3 H3C . . 109.5 ?
H3B C3 H3C . . 109.5 ?
C1 C4 H4A . . 109.5 ?
C1 C4 H4B . . 109.5 ?
H4A C4 H4B . . 109.5 ?
C1 C4 H4C . . 109.5 ?
H4A C4 H4C . . 109.5 ?
H4B C4 H4C . . 109.5 ?
N1 C5 C6 . . 107.79(14) ?
N1 C5 C10 . . 113.38(13) ?
C6 C5 C10 . . 115.46(14) ?
N1 C5 H5 . . 106.5 ?
C6 C5 H5 . . 106.5 ?
C10 C5 H5 . . 106.5 ?
C7 C6 C9 . . 109.08(18) ?
C7 C6 C8 . . 107.91(17) ?
C9 C6 C8 . . 107.22(17) ?
C7 C6 C5 . . 111.88(15) ?
C9 C6 C5 . . 108.33(16) ?
C8 C6 C5 . . 112.28(16) ?
C6 C7 H7A . . 109.5 ?
C6 C7 H7B . . 109.5 ?
H7A C7 H7B . . 109.5 ?
C6 C7 H7C . . 109.5 ?
H7A C7 H7C . . 109.5 ?
H7B C7 H7C . . 109.5 ?
C6 C8 H8A . . 109.5 ?
C6 C8 H8B . . 109.5 ?
H8A C8 H8B . . 109.5 ?
C6 C8 H8C . . 109.5 ?
H8A C8 H8C . . 109.5 ?
H8B C8 H8C . . 109.5 ?
C6 C9 H9A . . 109.5 ?
C6 C9 H9B . . 109.5 ?
H9A C9 H9B . . 109.5 ?
C6 C9 H9C . . 109.5 ?
H9A C9 H9C . . 109.5 ?
H9B C9 H9C . . 109.5 ?
N2 C10 C11 . . 107.35(14) ?
N2 C10 C5 . . 113.49(14) ?
C11 C10 C5 . . 115.16(14) ?
N2 C10 H10 . . 106.8 ?
C11 C10 H10 . . 106.8 ?
C5 C10 H10 . . 106.8 ?
C12 C11 C14 . . 109.21(18) ?
C12 C11 C13 . . 107.68(16) ?
C14 C11 C13 . . 107.41(18) ?
C12 C11 C10 . . 112.46(15) ?
C14 C11 C10 . . 108.04(16) ?
C13 C11 C10 . . 111.91(16) ?
C11 C12 H12A . . 109.5 ?
C11 C12 H12B . . 109.5 ?
H12A C12 H12B . . 109.5 ?
C11 C12 H12C . . 109.5 ?
H12A C12 H12C . . 109.5 ?
H12B C12 H12C . . 109.5 ?
C11 C13 H13A . . 109.5 ?
C11 C13 H13B . . 109.5 ?
H13A C13 H13B . . 109.5 ?
C11 C13 H13C . . 109.5 ?
H13A C13 H13C . . 109.5 ?
H13B C13 H13C . . 109.5 ?
C11 C14 H14A . . 109.5 ?
C11 C14 H14B . . 109.5 ?
H14A C14 H14B . . 109.5 ?
C11 C14 H14C . . 109.5 ?
H14A C14 H14C . . 109.5 ?
H14B C14 H14C . . 109.5 ?
C17 C15 C16 . . 112.07(19) ?
C17 C15 C18 . . 111.4(2) ?
C16 C15 C18 . . 109.77(18) ?
C17 C15 S2 . . 110.98(14) ?
C16 C15 S2 . . 107.86(15) ?
C18 C15 S2 . . 104.43(15) ?
C15 C16 H16A . . 109.5 ?
C15 C16 H16B . . 109.5 ?
H16A C16 H16B . . 109.5 ?
C15 C16 H16C . . 109.5 ?
H16A C16 H16C . . 109.5 ?
H16B C16 H16C . . 109.5 ?
C15 C17 H17A . . 109.5 ?
C15 C17 H17B . . 109.5 ?
H17A C17 H17B . . 109.5 ?
C15 C17 H17C . . 109.5 ?
H17A C17 H17C . . 109.5 ?
H17B C17 H17C . . 109.5 ?
C15 C18 H18A . . 109.5 ?
C15 C18 H18B . . 109.5 ?
H18A C18 H18B . . 109.5 ?
C15 C18 H18C . . 109.5 ?
H18A C18 H18C . . 109.5 ?
H18B C18 H18C . . 109.5 ?

loop_
_geom_bond_atom_site_label_1
_geom_bond_atom_site_label_2
_geom_bond_site_symmetry_2
_geom_bond_distance
_geom_bond_publ_flag
S1 O1 . 1.4877(14) ?
S1 N1 . 1.6539(15) ?
S1 C1 . 1.844(2) ?
S2 O2 . 1.4913(14) ?
S2 N2 . 1.6538(15) ?
S2 C15 . 1.850(2) ?
N1 C5 . 1.476(2) ?
N1 H1N . 0.850(9) ?
N2 C10 . 1.473(2) ?
N2 H2N . 0.837(9) ?
C1 C3 . 1.507(3) ?
C1 C2 . 1.513(3) ?
C1 C4 . 1.516(3) ?
C2 H2A . 0.9600 ?
C2 H2B . 0.9600 ?
C2 H2C . 0.9600 ?
C3 H3A . 0.9600 ?
C3 H3B . 0.9600 ?
C3 H3C . 0.9600 ?
C4 H4A . 0.9600 ?
C4 H4B . 0.9600 ?
C4 H4C . 0.9600 ?
C5 C6 . 1.567(2) ?
C5 C10 . 1.580(2) ?
C5 H5 . 0.9800 ?
C6 C7 . 1.518(3) ?
C6 C9 . 1.529(3) ?
C6 C8 . 1.532(3) ?
C7 H7A . 0.9600 ?
C7 H7B . 0.9600 ?
C7 H7C . 0.9600 ?
C8 H8A . 0.9600 ?
C8 H8B . 0.9600 ?
C8 H8C . 0.9600 ?
C9 H9A . 0.9600 ?
C9 H9B . 0.9600 ?
C9 H9C . 0.9600 ?
C10 C11 . 1.570(2) ?
C10 H10 . 0.9800 ?
C11 C12 . 1.520(3) ?
C11 C14 . 1.529(3) ?
C11 C13 . 1.537(3) ?
C12 H12A . 0.9600 ?
C12 H12B . 0.9600 ?
C12 H12C . 0.9600 ?
C13 H13A . 0.9600 ?
C13 H13B . 0.9600 ?
C13 H13C . 0.9600 ?
C14 H14A . 0.9600 ?
C14 H14B . 0.9600 ?
C14 H14C . 0.9600 ?
C15 C17 . 1.505(3) ?
C15 C16 . 1.511(3) ?
C15 C18 . 1.521(3) ?
C16 H16A . 0.9600 ?
C16 H16B . 0.9600 ?
C16 H16C . 0.9600 ?
C17 H17A . 0.9600 ?
C17 H17B . 0.9600 ?
C17 H17C . 0.9600 ?
C18 H18A . 0.9600 ?
C18 H18B . 0.9600 ?
C18 H18C . 0.9600 ?

loop_
_geom_hbond_atom_site_label_D
_geom_hbond_atom_site_label_H
_geom_hbond_atom_site_label_A
_geom_hbond_site_symmetry_A
_geom_hbond_distance_DH
_geom_hbond_distance_HA
_geom_hbond_distance_DA
_geom_hbond_angle_DHA
N1 H1N O2 . 0.850(9) 2.204(10) 3.023(2) 161.9(16)
N2 H2N O1 . 0.837(9) 2.210(10) 3.013(2) 161.0(16)

loop_
_geom_torsion_atom_site_label_1
_geom_torsion_atom_site_label_2
_geom_torsion_atom_site_label_3
_geom_torsion_atom_site_label_4
_geom_torsion_site_symmetry_1
_geom_torsion_site_symmetry_2
_geom_torsion_site_symmetry_3
_geom_torsion_site_symmetry_4
_geom_torsion
_geom_torsion_publ_flag
O1 S1 N1 C5 . . . . -87.21(14) ?
C1 S1 N1 C5 . . . . 163.31(13) ?
O2 S2 N2 C10 . . . . -87.89(15) ?
C15 S2 N2 C10 . . . . 162.38(14) ?
O1 S1 C1 C3 . . . . -52.12(18) ?
N1 S1 C1 C3 . . . . 62.63(18) ?
O1 S1 C1 C2 . . . . -175.36(15) ?
N1 S1 C1 C2 . . . . -60.62(17) ?
O1 S1 C1 C4 . . . . 66.81(16) ?
N1 S1 C1 C4 . . . . -178.44(14) ?
S1 N1 C5 C6 . . . . -146.44(12) ?
S1 N1 C5 C10 . . . . 84.47(16) ?
N1 C5 C6 C7 . . . . -61.1(2) ?
C10 C5 C6 C7 . . . . 66.8(2) ?
N1 C5 C6 C9 . . . . 59.21(19) ?
C10 C5 C6 C9 . . . . -172.89(16) ?
N1 C5 C6 C8 . . . . 177.42(16) ?
C10 C5 C6 C8 . . . . -54.7(2) ?
S2 N2 C10 C11 . . . . -147.20(13) ?
S2 N2 C10 C5 . . . . 84.38(16) ?
N1 C5 C10 N2 . . . . 5.9(2) ?
C6 C5 C10 N2 . . . . -119.21(16) ?
N1 C5 C10 C11 . . . . -118.43(16) ?
C6 C5 C10 C11 . . . . 116.50(17) ?
N2 C10 C11 C12 . . . . -62.0(2) ?
C5 C10 C11 C12 . . . . 65.4(2) ?
N2 C10 C11 C14 . . . . 58.6(2) ?
C5 C10 C11 C14 . . . . -173.97(16) ?
N2 C10 C11 C13 . . . . 176.62(16) ?
C5 C10 C11 C13 . . . . -55.9(2) ?
O2 S2 C15 C17 . . . . -56.39(17) ?
N2 S2 C15 C17 . . . . 58.53(17) ?
O2 S2 C15 C16 . . . . -179.51(14) ?
N2 S2 C15 C16 . . . . -64.59(16) ?
O2 S2 C15 C18 . . . . 63.76(18) ?
N2 S2 C15 C18 . . . . 178.68(17) ?
